data_7013088
loop_
_publ_author_name
'Hartinger, Christian G.'
'Nazarov, Alexey A.'
'Chevchenko, Vladimir'
'Arion, Vladimir B.'
'Galanski, Markus'
'Keppler, Bernhard K.'

_publ_section_title
;
 Synthesis, crystal structures, and electrospray ionisation mass
 spectrometry investigations of ether- and thioether-substituted
 ferrocenes
;
_journal_issue 15
_journal_name_full 'Dalton Transactions'
_journal_page_first 3098
_journal_paper_doi 10.1039/b304115h
_journal_year 2003
_chemical_formula_sum 'C22 H30 Fe O4'
_chemical_formula_weight 414.31
_chemical_name_common 1,1&#x00EF;-bis(4,6-dimethyl-1,3-dioxane-2-yl)-ferrocene
_chemical_name_systematic
;
1,1&#x00EF;-bis(4,6-dimethyl-1,3-dioxane-2-yl)-ferrocene
;
_space_group_IT_number 19
_symmetry_cell_setting orthorhombic
_symmetry_space_group_name_Hall 'P 2ac 2ab'
_symmetry_space_group_name_H-M 'P 21 21 21'
_atom_sites_solution_hydrogens geom
_atom_sites_solution_primary direct
_atom_sites_solution_secondary difmap
_audit_creation_method SHELXL-97
_cell_angle_alpha 90.00
_cell_angle_beta 90.00
_cell_angle_gamma 90.00
_cell_formula_units_Z 4
_cell_length_a 10.2840(4)
_cell_length_b 10.9921(3)
_cell_length_c 17.9147(7)
_cell_measurement_temperature 110(2)
_cell_volume 2025.13(12)
_computing_structure_refinement 'SHELXL-97 (Sheldrick, 1997)'
_computing_structure_solution 'SHELXS-97 (Sheldrick, 1990)'
_diffrn_ambient_temperature 298(2)
_diffrn_measured_fraction_theta_full 0.996
_diffrn_measured_fraction_theta_max 0.996
_diffrn_radiation_monochromator graphite
_diffrn_radiation_source 'fine-focus sealed tube'
_diffrn_radiation_type MoK\a
_diffrn_radiation_wavelength 0.71073
_diffrn_reflns_av_R_equivalents 0.0000
_diffrn_reflns_av_sigmaI/netI 0.0457
_diffrn_reflns_limit_h_max 13
_diffrn_reflns_limit_h_min -13
_diffrn_reflns_limit_k_max 14
_diffrn_reflns_limit_k_min -14
_diffrn_reflns_limit_l_max 23
_diffrn_reflns_limit_l_min -23
_diffrn_reflns_number 4994
_diffrn_reflns_theta_full 28.31
_diffrn_reflns_theta_max 28.31
_diffrn_reflns_theta_min 2.17
_exptl_absorpt_coefficient_mu 0.769
_exptl_absorpt_correction_type none
_exptl_crystal_colour light-orange
_exptl_crystal_density_diffrn 1.359
_exptl_crystal_density_method 'not measured'
_exptl_crystal_description block
_exptl_crystal_F_000 880
_exptl_crystal_size_max 0.10
_exptl_crystal_size_mid 0.08
_exptl_crystal_size_min 0.05
_refine_diff_density_max 0.474
_refine_diff_density_min -0.407
_refine_diff_density_rms 0.055
_refine_ls_abs_structure_details 'Flack H D (1983), Acta Cryst. A39, 876-881'
_refine_ls_abs_structure_Flack -0.006(16)
_refine_ls_extinction_method none
_refine_ls_goodness_of_fit_ref 1.151
_refine_ls_hydrogen_treatment mixed
_refine_ls_matrix_type full
_refine_ls_number_parameters 345
_refine_ls_number_reflns 4994
_refine_ls_number_restraints 6
_refine_ls_restrained_S_all 1.173
_refine_ls_R_factor_all 0.0563
_refine_ls_R_factor_gt 0.0448
_refine_ls_shift/su_max 0.162
_refine_ls_shift/su_mean 0.006
_refine_ls_structure_factor_coef Fsqd
_refine_ls_weighting_details 'calc w=1/[\s^2^(Fo^2^)+(0.0000P)^2^+1.2889P] where P=(Fo^2^+2Fc^2^)/3'
_refine_ls_weighting_scheme calc
_refine_ls_wR_factor_gt 0.0741
_refine_ls_wR_factor_ref 0.0770
_reflns_number_gt 4425
_reflns_number_total 4994
_reflns_threshold_expression >2sigma(I)
_cod_data_source_file b304115h.txt
_cod_data_source_block CH6a
_cod_original_sg_symbol_H-M P2(1)2(1)2(1)
_cod_database_code 7013088

loop_
_symmetry_equiv_pos_as_xyz
'x, y, z'
'-x+1/2, -y, z+1/2'
'x+1/2, -y+1/2, -z'
'-x, y+1/2, -z+1/2'

loop_
_atom_site_label
_atom_site_type_symbol
_atom_site_fract_x
_atom_site_fract_y
_atom_site_fract_z
_atom_site_U_iso_or_equiv
_atom_site_adp_type
_atom_site_occupancy
_atom_site_symmetry_multiplicity
_atom_site_calc_flag
_atom_site_refinement_flags
_atom_site_disorder_assembly
_atom_site_disorder_group
Fe Fe 0.44289(3) -0.04369(3) 0.48292(2) 0.02538(9) Uani 1 1 d . A .
O1 O 0.68427(17) 0.08608(16) 0.35988(10) 0.0292(4) Uani 1 1 d . . .
O2 O 0.82348(17) -0.07550(16) 0.38557(10) 0.0301(4) Uani 1 1 d . . .
O3 O 0.3032(3) 0.1594(2) 0.35543(12) 0.0633(8) Uani 1 1 d D . .
O4 O 0.3295(3) 0.3249(2) 0.43136(14) 0.0566(7) Uani 1 1 d D . .
C1 C 0.6028(2) -0.0865(2) 0.42194(15) 0.0257(6) Uani 1 1 d . . .
C2 C 0.5862(2) -0.1718(2) 0.48129(18) 0.0293(5) Uani 1 1 d . . .
C3 C 0.4625(3) -0.2275(2) 0.47278(17) 0.0343(6) Uani 1 1 d . . .
C4 C 0.4040(3) -0.1788(3) 0.40793(17) 0.0325(6) Uani 1 1 d . . .
C5 C 0.4904(2) -0.0917(2) 0.37621(15) 0.0268(6) Uani 1 1 d . . .
C6 C 0.7178(2) -0.0051(2) 0.41168(14) 0.0270(6) Uani 1 1 d . . .
C7 C 0.7885(3) 0.1731(3) 0.35234(18) 0.0337(7) Uani 1 1 d . . .
C8 C 0.9114(3) 0.1066(3) 0.32882(17) 0.0343(7) Uani 1 1 d . . .
C9 C 0.9389(3) -0.0011(3) 0.37865(16) 0.0356(6) Uani 1 1 d . . .
C10 C 0.3762(2) 0.1304(2) 0.47792(17) 0.0324(6) Uani 1 1 d . . .
C11 C 0.2746(2) 0.0510(3) 0.50057(14) 0.0351(7) Uani 1 1 d . A .
C12 C 0.3131(3) -0.0085(3) 0.56689(16) 0.0374(7) Uani 1 1 d . . .
C13 C 0.4396(3) 0.0343(3) 0.58637(14) 0.0344(6) Uani 1 1 d . A .
C14 C 0.4781(3) 0.1197(3) 0.53173(16) 0.0321(6) Uani 1 1 d . A .
C15 C 0.3778(3) 0.2097(3) 0.4111(2) 0.0468(9) Uani 1 1 d . A .
C17 C 0.2592(4) 0.3575(4) 0.3052(2) 0.0482(9) Uani 1 1 d D . .
C19 C 0.7447(4) 0.2662(3) 0.2959(2) 0.0487(9) Uani 1 1 d . . .
C20 C 1.0445(3) -0.0830(3) 0.3486(2) 0.0470(8) Uani 1 1 d . . .
H2 H 0.642(2) -0.186(2) 0.5209(16) 0.026(7) Uiso 1 1 d . . .
H3 H 0.427(3) -0.283(2) 0.5053(16) 0.034(7) Uiso 1 1 d . . .
H4 H 0.316(3) -0.194(3) 0.3911(17) 0.038(8) Uiso 1 1 d . . .
H5 H 0.478(2) -0.042(2) 0.3357(14) 0.022(7) Uiso 1 1 d . . .
H6 H 0.746(2) 0.034(2) 0.4603(13) 0.019(6) Uiso 1 1 d . . .
H7 H 0.802(3) 0.209(2) 0.4015(15) 0.018(7) Uiso 1 1 d . . .
H8A H 0.904(2) 0.081(2) 0.2763(16) 0.028(7) Uiso 1 1 d . . .
H8B H 0.992(3) 0.160(3) 0.3330(17) 0.042(9) Uiso 1 1 d . . .
H9 H 0.962(3) 0.030(3) 0.4300(16) 0.042(8) Uiso 1 1 d . . .
H11 H 0.197(3) 0.038(3) 0.4722(16) 0.039(8) Uiso 1 1 d . . .
H12 H 0.272(3) -0.071(3) 0.5928(17) 0.039(9) Uiso 1 1 d . . .
H13 H 0.491(2) 0.010(2) 0.6269(15) 0.028(8) Uiso 1 1 d . . .
H14 H 0.554(3) 0.168(2) 0.5303(13) 0.023(6) Uiso 1 1 d . . .
H15 H 0.465(4) 0.220(3) 0.3975(19) 0.053(10) Uiso 1 1 d . . .
H17A H 0.162(3) 0.354(3) 0.3150(18) 0.047(9) Uiso 1 1 d . . .
H17B H 0.269(4) 0.402(3) 0.262(2) 0.070(12) Uiso 1 1 d . . .
H19A H 0.729(3) 0.226(3) 0.2455(19) 0.049(10) Uiso 1 1 d . . .
H19B H 0.670(4) 0.304(3) 0.316(2) 0.073(13) Uiso 1 1 d . . .
H19C H 0.806(3) 0.324(3) 0.2922(18) 0.045(10) Uiso 1 1 d . . .
H20A H 1.056(3) -0.149(3) 0.3840(18) 0.045(8) Uiso 1 1 d . . .
H20B H 1.016(3) -0.122(3) 0.299(2) 0.069(12) Uiso 1 1 d . . .
H20C H 1.124(3) -0.034(3) 0.3406(17) 0.051(9) Uiso 1 1 d . . .
C21 C 0.2675(5) 0.1762(4) 0.2268(3) 0.0386(10) Uani 0.631(5) 1 d PD A 1
H21A H 0.3131 0.0993 0.2179 0.058 Uiso 0.631(5) 1 calc PR A 1
H21B H 0.2722 0.2269 0.1819 0.058 Uiso 0.631(5) 1 calc PR A 1
H21C H 0.1762 0.1596 0.2388 0.058 Uiso 0.631(5) 1 calc PR A 1
C16 C 0.3300(5) 0.2415(4) 0.2906(2) 0.0366(11) Uani 0.631(5) 1 d PD A 1
H16 H 0.4252 0.2546 0.2826 0.044 Uiso 0.631(5) 1 calc PR A 1
C18 C 0.3135(5) 0.4201(4) 0.3758(3) 0.0450(13) Uani 0.631(5) 1 d PD A 1
H18 H 0.2467 0.4788 0.3945 0.054 Uiso 0.631(5) 1 calc PR A 1
C22 C 0.4426(6) 0.4866(4) 0.3699(3) 0.0522(12) Uani 0.631(5) 1 d PD A 1
H22A H 0.4660 0.5200 0.4188 0.078 Uiso 0.631(5) 1 calc PR A 1
H22B H 0.4348 0.5530 0.3337 0.078 Uiso 0.631(5) 1 calc PR A 1
H22C H 0.5101 0.4297 0.3535 0.078 Uiso 0.631(5) 1 calc PR A 1
C21X C 0.3683(8) 0.1650(7) 0.2331(4) 0.0386(10) Uani 0.37 1 d PD A 2
H21D H 0.3537 0.0775 0.2267 0.058 Uiso 0.369(5) 1 calc PR A 2
H21E H 0.4540 0.1784 0.2556 0.058 Uiso 0.369(5) 1 calc PR A 2
H21F H 0.3648 0.2053 0.1843 0.058 Uiso 0.369(5) 1 calc PR A 2
C16X C 0.2640(8) 0.2174(6) 0.2836(4) 0.0366(11) Uani 0.37 1 d PD A 2
H16X H 0.1761 0.1883 0.2678 0.044 Uiso 0.369(5) 1 calc PR A 2
C18X C 0.3657(8) 0.3849(7) 0.3576(4) 0.0450(13) Uani 0.37 1 d PD A 2
H18X H 0.4553 0.3671 0.3390 0.054 Uiso 0.369(5) 1 calc PR A 2
C22X C 0.3363(10) 0.5179(8) 0.3729(6) 0.0522(12) Uani 0.37 1 d PD A 2
H22D H 0.4028 0.5514 0.4063 0.078 Uiso 0.369(5) 1 calc PR A 2
H22E H 0.2507 0.5250 0.3965 0.078 Uiso 0.369(5) 1 calc PR A 2
H22F H 0.3365 0.5631 0.3258 0.078 Uiso 0.369(5) 1 calc PR A 2

loop_
_atom_site_aniso_label
_atom_site_aniso_U_11
_atom_site_aniso_U_22
_atom_site_aniso_U_33
_atom_site_aniso_U_23
_atom_site_aniso_U_13
_atom_site_aniso_U_12
Fe 0.01899(15) 0.03399(18) 0.02316(16) 0.00352(17) 0.00065(16) -0.00094(16)
O1 0.0198(9) 0.0313(10) 0.0364(11) 0.0009(8) 0.0025(8) -0.0046(7)
O2 0.0187(8) 0.0385(11) 0.0330(10) -0.0006(8) 0.0022(8) 0.0043(8)
O3 0.119(2) 0.0474(14) 0.0237(12) 0.0017(10) -0.0057(14) 0.0348(15)
O4 0.0689(16) 0.0402(12) 0.0608(15) 0.0126(11) -0.0249(13) -0.0001(12)
C1 0.0190(12) 0.0302(13) 0.0279(14) -0.0019(11) 0.0006(10) 0.0027(10)
C2 0.0246(13) 0.0317(13) 0.0317(13) 0.0032(13) -0.0053(13) 0.0031(10)
C3 0.0310(14) 0.0306(13) 0.0413(16) 0.0060(13) -0.0008(14) -0.0030(12)
C4 0.0239(14) 0.0377(15) 0.0359(16) -0.0008(13) -0.0056(12) -0.0034(11)
C5 0.0229(12) 0.0322(14) 0.0252(13) -0.0010(12) -0.0002(11) 0.0014(10)
C6 0.0204(12) 0.0357(14) 0.0250(13) -0.0023(11) 0.0009(10) -0.0002(10)
C7 0.0232(14) 0.0389(16) 0.0389(17) -0.0055(14) 0.0051(12) -0.0083(12)
C8 0.0251(15) 0.0469(18) 0.0310(15) -0.0044(14) 0.0055(11) -0.0067(13)
C9 0.0172(11) 0.0553(17) 0.0341(14) -0.0016(13) 0.0018(13) -0.0014(13)
C10 0.0281(13) 0.0384(14) 0.0307(14) 0.0006(14) 0.0061(13) 0.0111(11)
C11 0.0207(12) 0.0548(17) 0.0297(16) -0.0005(13) 0.0052(10) 0.0087(13)
C12 0.0294(14) 0.0534(19) 0.0292(14) 0.0048(13) 0.0099(12) 0.0014(13)
C13 0.0348(13) 0.0461(15) 0.0224(11) -0.0021(12) 0.0008(13) 0.0050(16)
C14 0.0278(14) 0.0368(15) 0.0318(15) -0.0043(12) 0.0013(11) 0.0034(11)
C15 0.0303(17) 0.065(2) 0.045(2) 0.0215(17) 0.0149(15) 0.0195(16)
C17 0.046(2) 0.059(2) 0.0400(19) 0.0190(17) 0.0058(16) 0.0164(17)
C19 0.0375(19) 0.043(2) 0.066(3) 0.0118(19) 0.0036(18) -0.0087(17)
C20 0.0244(16) 0.064(2) 0.052(2) 0.0089(18) 0.0090(16) 0.0059(16)
C21 0.051(3) 0.035(2) 0.029(2) -0.0013(17) -0.001(2) 0.004(2)
C16 0.024(2) 0.058(3) 0.0284(19) 0.0041(19) -0.005(2) 0.007(2)
C18 0.041(3) 0.030(3) 0.064(3) 0.011(2) -0.006(3) 0.017(2)
C22 0.061(3) 0.042(3) 0.053(3) -0.003(2) -0.010(3) 0.002(3)
C21X 0.051(3) 0.035(2) 0.029(2) -0.0013(17) -0.001(2) 0.004(2)
C16X 0.024(2) 0.058(3) 0.0284(19) 0.0041(19) -0.005(2) 0.007(2)
C18X 0.041(3) 0.030(3) 0.064(3) 0.011(2) -0.006(3) 0.017(2)
C22X 0.061(3) 0.042(3) 0.053(3) -0.003(2) -0.010(3) 0.002(3)

loop_
_atom_type_symbol
_atom_type_description
_atom_type_scat_dispersion_real
_atom_type_scat_dispersion_imag
_atom_type_scat_source
C C 0.0033 0.0016 'International Tables Vol C Tables 4.2.6.8 and 6.1.1.4'
H H 0.0000 0.0000 'International Tables Vol C Tables 4.2.6.8 and 6.1.1.4'
Fe Fe 0.3463 0.8444 'International Tables Vol C Tables 4.2.6.8 and 6.1.1.4'
O O 0.0106 0.0060 'International Tables Vol C Tables 4.2.6.8 and 6.1.1.4'

loop_
_geom_angle_atom_site_label_1
_geom_angle_atom_site_label_2
_geom_angle_atom_site_label_3
_geom_angle
_geom_angle_site_symmetry_1
_geom_angle_site_symmetry_3
_geom_angle_publ_flag
C1 Fe C14 107.01(11) . . ?
C1 Fe C10 117.86(11) . . ?
C14 Fe C10 41.15(11) . . ?
C1 Fe C2 41.10(11) . . ?
C14 Fe C2 119.23(11) . . ?
C10 Fe C2 153.20(10) . . ?
C1 Fe C3 69.05(11) . . ?
C14 Fe C3 153.84(11) . . ?
C10 Fe C3 164.04(11) . . ?
C2 Fe C3 40.78(10) . . ?
C1 Fe C5 40.75(10) . . ?
C14 Fe C5 126.09(11) . . ?
C10 Fe C5 106.40(12) . . ?
C2 Fe C5 68.61(12) . . ?
C3 Fe C5 68.72(12) . . ?
C1 Fe C13 126.82(12) . . ?
C14 Fe C13 40.59(11) . . ?
C10 Fe C13 68.87(12) . . ?
C2 Fe C13 108.37(13) . . ?
C3 Fe C13 119.91(12) . . ?
C5 Fe C13 164.11(11) . . ?
C1 Fe C4 68.65(11) . . ?
C14 Fe C4 164.09(11) . . ?
C10 Fe C4 126.09(12) . . ?
C2 Fe C4 68.27(11) . . ?
C3 Fe C4 40.53(11) . . ?
C5 Fe C4 40.82(11) . . ?
C13 Fe C4 154.03(12) . . ?
C1 Fe C11 152.53(11) . . ?
C14 Fe C11 68.50(12) . . ?
C10 Fe C11 40.75(11) . . ?
C2 Fe C11 165.04(11) . . ?
C3 Fe C11 127.03(12) . . ?
C5 Fe C11 118.61(10) . . ?
C13 Fe C11 68.38(12) . . ?
C4 Fe C11 107.85(12) . . ?
C1 Fe C12 165.29(11) . . ?
C14 Fe C12 68.44(12) . . ?
C10 Fe C12 68.59(12) . . ?
C2 Fe C12 127.75(12) . . ?
C3 Fe C12 108.48(13) . . ?
C5 Fe C12 153.16(11) . . ?
C13 Fe C12 40.81(12) . . ?
C4 Fe C12 119.55(12) . . ?
C11 Fe C12 40.40(11) . . ?
C6 O1 C7 110.6(2) . . ?
C6 O2 C9 110.45(19) . . ?
C15 O3 C16X 127.2(4) . . ?
C15 O3 C16 102.6(3) . . ?
C16X O3 C16 28.6(3) . . ?
C15 O4 C18 120.7(3) . . ?
C15 O4 C18X 94.6(4) . . ?
C18 O4 C18X 28.6(3) . . ?
C5 C1 C2 107.8(2) . . ?
C5 C1 C6 126.7(2) . . ?
C2 C1 C6 125.4(2) . . ?
C5 C1 Fe 70.12(14) . . ?
C2 C1 Fe 69.78(14) . . ?
C6 C1 Fe 124.65(18) . . ?
C3 C2 C1 108.1(2) . . ?
C3 C2 Fe 69.63(14) . . ?
C1 C2 Fe 69.12(14) . . ?
C3 C2 H2 124.1(16) . . ?
C1 C2 H2 127.7(16) . . ?
Fe C2 H2 123.6(16) . . ?
C4 C3 C2 107.8(3) . . ?
C4 C3 Fe 69.85(16) . . ?
C2 C3 Fe 69.58(14) . . ?
C4 C3 H3 127.4(18) . . ?
C2 C3 H3 124.8(18) . . ?
Fe C3 H3 124.3(17) . . ?
C3 C4 C5 108.5(2) . . ?
C3 C4 Fe 69.62(16) . . ?
C5 C4 Fe 69.61(16) . . ?
C3 C4 H4 126.1(18) . . ?
C5 C4 H4 125.0(17) . . ?
Fe C4 H4 120.6(18) . . ?
C1 C5 C4 107.8(2) . . ?
C1 C5 Fe 69.13(14) . . ?
C4 C5 Fe 69.57(16) . . ?
C1 C5 H5 123.1(16) . . ?
C4 C5 H5 129.1(16) . . ?
Fe C5 H5 123.9(16) . . ?
O1 C6 O2 111.1(2) . . ?
O1 C6 C1 108.3(2) . . ?
O2 C6 C1 108.7(2) . . ?
O1 C6 H6 109.8(14) . . ?
O2 C6 H6 107.2(14) . . ?
C1 C6 H6 111.9(14) . . ?
O1 C7 C19 106.9(3) . . ?
O1 C7 C8 109.0(2) . . ?
C19 C7 C8 112.9(3) . . ?
O1 C7 H7 106.6(15) . . ?
C19 C7 H7 112.1(15) . . ?
C8 C7 H7 109.1(16) . . ?
C9 C8 C7 111.7(2) . . ?
C9 C8 H8A 110.8(15) . . ?
C7 C8 H8A 109.5(15) . . ?
C9 C8 H8B 104.9(17) . . ?
C7 C8 H8B 112.3(17) . . ?
H8A C8 H8B 108(2) . . ?
O2 C9 C8 109.9(2) . . ?
O2 C9 C20 106.5(2) . . ?
C8 C9 C20 113.0(3) . . ?
O2 C9 H9 107.7(17) . . ?
C8 C9 H9 108.4(17) . . ?
C20 C9 H9 111.2(17) . . ?
C11 C10 C14 107.2(2) . . ?
C11 C10 C15 126.9(3) . . ?
C14 C10 C15 125.9(3) . . ?
C11 C10 Fe 69.98(16) . . ?
C14 C10 Fe 69.23(15) . . ?
C15 C10 Fe 125.9(2) . . ?
C12 C11 C10 108.6(3) . . ?
C12 C11 Fe 69.94(15) . . ?
C10 C11 Fe 69.27(14) . . ?
C12 C11 H11 127.8(18) . . ?
C10 C11 H11 123.5(18) . . ?
Fe C11 H11 123.2(17) . . ?
C11 C12 C13 108.0(3) . . ?
C11 C12 Fe 69.66(15) . . ?
C13 C12 Fe 69.39(15) . . ?
C11 C12 H12 129.4(19) . . ?
C13 C12 H12 122.4(19) . . ?
Fe C12 H12 121.5(18) . . ?
C14 C13 C12 107.8(2) . . ?
C14 C13 Fe 69.22(15) . . ?
C12 C13 Fe 69.79(16) . . ?
C14 C13 H13 124.6(16) . . ?
C12 C13 H13 127.6(16) . . ?
Fe C13 H13 124.9(16) . . ?
C13 C14 C10 108.5(2) . . ?
C13 C14 Fe 70.19(16) . . ?
C10 C14 Fe 69.61(16) . . ?
C13 C14 H14 128.7(15) . . ?
C10 C14 H14 122.7(15) . . ?
Fe C14 H14 129.5(15) . . ?
O3 C15 O4 110.6(3) . . ?
O3 C15 C10 110.1(3) . . ?
O4 C15 C10 108.5(3) . . ?
O3 C15 H15 113(2) . . ?
O4 C15 H15 107(2) . . ?
C10 C15 H15 107(2) . . ?
C18X C17 C16 85.6(4) . . ?
C18X C17 C18 28.1(3) . . ?
C16 C17 C18 110.3(3) . . ?
C18X C17 C16X 109.3(4) . . ?
C16 C17 C16X 27.5(3) . . ?
C18 C17 C16X 128.3(4) . . ?
C18X C17 H17A 128.9(19) . . ?
C16 C17 H17A 118.7(19) . . ?
C18 C17 H17A 103.3(18) . . ?
C16X C17 H17A 92.2(18) . . ?
C18X C17 H17B 110(2) . . ?
C16 C17 H17B 104(2) . . ?
C18 C17 H17B 115(2) . . ?
C16X C17 H17B 107(2) . . ?
H17A C17 H17B 106(3) . . ?
C7 C19 H19A 110.4(19) . . ?
C7 C19 H19B 107(2) . . ?
H19A C19 H19B 114(3) . . ?
C7 C19 H19C 109(2) . . ?
H19A C19 H19C 111(3) . . ?
H19B C19 H19C 106(3) . . ?
C9 C20 H20A 107(2) . . ?
C9 C20 H20B 111(2) . . ?
H20A C20 H20B 107(3) . . ?
C9 C20 H20C 108.9(19) . . ?
H20A C20 H20C 114(3) . . ?
H20B C20 H20C 110(3) . . ?
C16 C21 H21A 109.5 . . ?
C16 C21 H21B 109.5 . . ?
H21A C21 H21B 109.5 . . ?
C16 C21 H21C 109.5 . . ?
H21A C21 H21C 109.5 . . ?
H21B C21 H21C 109.5 . . ?
C17 C16 C21 109.5(4) . . ?
C17 C16 O3 106.9(3) . . ?
C21 C16 O3 103.0(4) . . ?
C17 C16 H16 112.3 . . ?
C21 C16 H16 112.3 . . ?
O3 C16 H16 112.3 . . ?
O4 C18 C22 107.2(4) . . ?
O4 C18 C17 106.3(3) . . ?
C22 C18 C17 118.3(4) . . ?
O4 C18 H18 108.2 . . ?
C22 C18 H18 108.2 . . ?
C17 C18 H18 108.2 . . ?
C18 C22 H22A 109.5 . . ?
C18 C22 H22B 109.5 . . ?
H22A C22 H22B 109.5 . . ?
C18 C22 H22C 109.5 . . ?
H22A C22 H22C 109.5 . . ?
H22B C22 H22C 109.5 . . ?
C16X C21X H21D 109.5 . . ?
C16X C21X H21E 109.5 . . ?
H21D C21X H21E 109.5 . . ?
C16X C21X H21F 109.5 . . ?
H21D C21X H21F 109.5 . . ?
H21E C21X H21F 109.5 . . ?
O3 C16X C21X 99.3(5) . . ?
O3 C16X C17 102.3(4) . . ?
C21X C16X C17 122.4(6) . . ?
O3 C16X H16X 110.5 . . ?
C21X C16X H16X 110.5 . . ?
C17 C16X H16X 110.5 . . ?
C17 C18X C22X 99.4(6) . . ?
C17 C18X O4 106.5(5) . . ?
C22X C18X O4 102.2(7) . . ?
C17 C18X H18X 115.5 . . ?
C22X C18X H18X 115.6 . . ?
O4 C18X H18X 115.6 . . ?
C18X C22X H22D 109.5 . . ?
C18X C22X H22E 109.5 . . ?
H22D C22X H22E 109.5 . . ?
C18X C22X H22F 109.5 . . ?
H22D C22X H22F 109.5 . . ?
H22E C22X H22F 109.5 . . ?

loop_
_geom_bond_atom_site_label_1
_geom_bond_atom_site_label_2
_geom_bond_distance
_geom_bond_site_symmetry_2
_geom_bond_publ_flag
Fe C1 2.029(3) . ?
Fe C14 2.030(3) . ?
Fe C10 2.035(3) . ?
Fe C2 2.038(2) . ?
Fe C3 2.039(3) . ?
Fe C5 2.042(3) . ?
Fe C13 2.042(3) . ?
Fe C4 2.042(3) . ?
Fe C11 2.044(3) . ?
Fe C12 2.048(3) . ?
O1 C6 1.408(3) . ?
O1 C7 1.443(3) . ?
O2 C6 1.414(3) . ?
O2 C9 1.447(3) . ?
O3 C15 1.375(5) . ?
O3 C16X 1.492(7) . ?
O3 C16 1.496(5) . ?
O4 C15 1.408(4) . ?
O4 C18 1.453(5) . ?
O4 C18X 1.522(8) . ?
C1 C5 1.418(4) . ?
C1 C2 1.428(4) . ?
C1 C6 1.494(3) . ?
C2 C3 1.420(4) . ?
C2 H2 0.92(3) . ?
C3 C4 1.413(4) . ?
C3 H3 0.92(3) . ?
C4 C5 1.424(4) . ?
C4 H4 0.97(3) . ?
C5 H5 0.91(3) . ?
C6 H6 1.01(2) . ?
C7 C19 1.508(5) . ?
C7 C8 1.520(4) . ?
C7 H7 0.97(3) . ?
C8 C9 1.509(4) . ?
C8 H8A 0.99(3) . ?
C8 H8B 1.01(3) . ?
C9 C20 1.510(4) . ?
C9 H9 1.01(3) . ?
C10 C11 1.420(4) . ?
C10 C14 1.428(4) . ?
C10 C15 1.481(4) . ?
C11 C12 1.413(4) . ?
C11 H11 0.96(3) . ?
C12 C13 1.426(4) . ?
C12 H12 0.93(3) . ?
C13 C14 1.412(4) . ?
C13 H13 0.94(3) . ?
C14 H14 0.94(3) . ?
C15 H15 0.93(4) . ?
C17 C18X 1.474(8) . ?
C17 C16 1.491(5) . ?
C17 C18 1.545(6) . ?
C17 C16X 1.589(8) . ?
C17 H17A 1.02(3) . ?
C17 H17B 0.92(4) . ?
C19 H19A 1.02(3) . ?
C19 H19B 0.94(4) . ?
C19 H19C 0.89(3) . ?
C20 H20A 0.97(3) . ?
C20 H20B 1.03(4) . ?
C20 H20C 0.99(3) . ?
C21 C16 1.495(6) . ?
C21 H21A 0.9800 . ?
C21 H21B 0.9800 . ?
C21 H21C 0.9800 . ?
C16 H16 1.0000 . ?
C18 C22 1.519(7) . ?
C18 H18 1.0000 . ?
C22 H22A 0.9800 . ?
C22 H22B 0.9800 . ?
C22 H22C 0.9800 . ?
C21X C16X 1.516(8) . ?
C21X H21D 0.9800 . ?
C21X H21E 0.9800 . ?
C21X H21F 0.9800 . ?
C16X H16X 1.0000 . ?
C18X C22X 1.518(8) . ?
C18X H18X 1.0000 . ?
C22X H22D 0.9800 . ?
C22X H22E 0.9800 . ?
C22X H22F 0.9800 . ?

loop_
_geom_torsion_atom_site_label_1
_geom_torsion_atom_site_label_2
_geom_torsion_atom_site_label_3
_geom_torsion_atom_site_label_4
_geom_torsion
_geom_torsion_site_symmetry_1
_geom_torsion_site_symmetry_2
_geom_torsion_site_symmetry_3
_geom_torsion_site_symmetry_4
_geom_torsion_publ_flag
C14 Fe C1 C5 -126.06(16) . . . . ?
C10 Fe C1 C5 -82.86(18) . . . . ?
C2 Fe C1 C5 118.7(2) . . . . ?
C3 Fe C1 C5 81.32(17) . . . . ?
C13 Fe C1 C5 -166.33(16) . . . . ?
C4 Fe C1 C5 37.72(16) . . . . ?
C11 Fe C1 C5 -50.1(3) . . . . ?
C12 Fe C1 C5 164.3(4) . . . . ?
C14 Fe C1 C2 115.22(16) . . . . ?
C10 Fe C1 C2 158.43(16) . . . . ?
C3 Fe C1 C2 -37.40(16) . . . . ?
C5 Fe C1 C2 -118.7(2) . . . . ?
C13 Fe C1 C2 74.95(19) . . . . ?
C4 Fe C1 C2 -81.00(17) . . . . ?
C11 Fe C1 C2 -168.8(2) . . . . ?
C12 Fe C1 C2 45.6(5) . . . . ?
C14 Fe C1 C6 -4.5(2) . . . . ?
C10 Fe C1 C6 38.7(3) . . . . ?
C2 Fe C1 C6 -119.7(3) . . . . ?
C3 Fe C1 C6 -157.1(2) . . . . ?
C5 Fe C1 C6 121.5(3) . . . . ?
C13 Fe C1 C6 -44.8(3) . . . . ?
C4 Fe C1 C6 159.3(2) . . . . ?
C11 Fe C1 C6 71.4(3) . . . . ?
C12 Fe C1 C6 -74.1(5) . . . . ?
C5 C1 C2 C3 -1.1(3) . . . . ?
C6 C1 C2 C3 177.7(2) . . . . ?
Fe C1 C2 C3 58.91(19) . . . . ?
C5 C1 C2 Fe -60.05(18) . . . . ?
C6 C1 C2 Fe 118.8(3) . . . . ?
C1 Fe C2 C3 -119.7(2) . . . . ?
C14 Fe C2 C3 157.82(18) . . . . ?
C10 Fe C2 C3 -165.9(2) . . . . ?
C5 Fe C2 C3 -81.80(19) . . . . ?
C13 Fe C2 C3 114.80(19) . . . . ?
C4 Fe C2 C3 -37.76(18) . . . . ?
C11 Fe C2 C3 40.0(5) . . . . ?
C12 Fe C2 C3 73.5(2) . . . . ?
C14 Fe C2 C1 -82.44(18) . . . . ?
C10 Fe C2 C1 -46.1(3) . . . . ?
C3 Fe C2 C1 119.7(2) . . . . ?
C5 Fe C2 C1 37.94(15) . . . . ?
C13 Fe C2 C1 -125.46(16) . . . . ?
C4 Fe C2 C1 81.99(17) . . . . ?
C11 Fe C2 C1 159.7(4) . . . . ?
C12 Fe C2 C1 -166.74(17) . . . . ?
C1 C2 C3 C4 1.1(3) . . . . ?
Fe C2 C3 C4 59.6(2) . . . . ?
C1 C2 C3 Fe -58.59(19) . . . . ?
C1 Fe C3 C4 -81.25(18) . . . . ?
C14 Fe C3 C4 -167.3(2) . . . . ?
C10 Fe C3 C4 37.5(5) . . . . ?
C2 Fe C3 C4 -118.9(3) . . . . ?
C5 Fe C3 C4 -37.42(16) . . . . ?
C13 Fe C3 C4 157.41(17) . . . . ?
C11 Fe C3 C4 73.1(2) . . . . ?
C12 Fe C3 C4 114.15(18) . . . . ?
C1 Fe C3 C2 37.67(17) . . . . ?
C14 Fe C3 C2 -48.4(3) . . . . ?
C10 Fe C3 C2 156.4(4) . . . . ?
C5 Fe C3 C2 81.50(19) . . . . ?
C13 Fe C3 C2 -83.7(2) . . . . ?
C4 Fe C3 C2 118.9(3) . . . . ?
C11 Fe C3 C2 -168.01(17) . . . . ?
C12 Fe C3 C2 -126.92(19) . . . . ?
C2 C3 C4 C5 -0.6(3) . . . . ?
Fe C3 C4 C5 58.9(2) . . . . ?
C2 C3 C4 Fe -59.47(19) . . . . ?
C1 Fe C4 C3 82.32(18) . . . . ?
C14 Fe C4 C3 159.3(4) . . . . ?
C10 Fe C4 C3 -168.05(16) . . . . ?
C2 Fe C4 C3 37.98(17) . . . . ?
C5 Fe C4 C3 120.0(2) . . . . ?
C13 Fe C4 C3 -49.5(3) . . . . ?
C11 Fe C4 C3 -126.65(17) . . . . ?
C12 Fe C4 C3 -84.13(19) . . . . ?
C1 Fe C4 C5 -37.66(15) . . . . ?
C14 Fe C4 C5 39.3(5) . . . . ?
C10 Fe C4 C5 71.98(19) . . . . ?
C2 Fe C4 C5 -81.99(17) . . . . ?
C3 Fe C4 C5 -120.0(2) . . . . ?
C13 Fe C4 C5 -169.5(2) . . . . ?
C11 Fe C4 C5 113.38(16) . . . . ?
C12 Fe C4 C5 155.89(16) . . . . ?
C2 C1 C5 C4 0.8(3) . . . . ?
C6 C1 C5 C4 -178.0(3) . . . . ?
Fe C1 C5 C4 -59.05(19) . . . . ?
C2 C1 C5 Fe 59.84(18) . . . . ?
C6 C1 C5 Fe -119.0(3) . . . . ?
C3 C4 C5 C1 -0.1(3) . . . . ?
Fe C4 C5 C1 58.77(18) . . . . ?
C3 C4 C5 Fe -58.9(2) . . . . ?
C14 Fe C5 C1 73.06(19) . . . . ?
C10 Fe C5 C1 113.88(16) . . . . ?
C2 Fe C5 C1 -38.25(15) . . . . ?
C3 Fe C5 C1 -82.19(17) . . . . ?
C13 Fe C5 C1 43.7(5) . . . . ?
C4 Fe C5 C1 -119.4(2) . . . . ?
C11 Fe C5 C1 156.23(16) . . . . ?
C12 Fe C5 C1 -171.3(2) . . . . ?
C1 Fe C5 C4 119.4(2) . . . . ?
C14 Fe C5 C4 -167.59(16) . . . . ?
C10 Fe C5 C4 -126.77(16) . . . . ?
C2 Fe C5 C4 81.10(17) . . . . ?
C3 Fe C5 C4 37.17(16) . . . . ?
C13 Fe C5 C4 163.0(4) . . . . ?
C11 Fe C5 C4 -84.42(19) . . . . ?
C12 Fe C5 C4 -51.9(3) . . . . ?
C7 O1 C6 O2 -65.3(3) . . . . ?
C7 O1 C6 C1 175.4(2) . . . . ?
C9 O2 C6 O1 64.0(3) . . . . ?
C9 O2 C6 C1 -177.0(2) . . . . ?
C5 C1 C6 O1 13.8(4) . . . . ?
C2 C1 C6 O1 -164.8(2) . . . . ?
Fe C1 C6 O1 -76.2(3) . . . . ?
C5 C1 C6 O2 -107.0(3) . . . . ?
C2 C1 C6 O2 74.4(3) . . . . ?
Fe C1 C6 O2 163.05(17) . . . . ?
C6 O1 C7 C19 179.7(3) . . . . ?
C6 O1 C7 C8 57.4(3) . . . . ?
O1 C7 C8 C9 -50.8(3) . . . . ?
C19 C7 C8 C9 -169.4(3) . . . . ?
C6 O2 C9 C8 -55.7(3) . . . . ?
C6 O2 C9 C20 -178.5(2) . . . . ?
C7 C8 C9 O2 50.2(3) . . . . ?
C7 C8 C9 C20 169.0(3) . . . . ?
C1 Fe C10 C11 157.51(15) . . . . ?
C14 Fe C10 C11 -118.3(2) . . . . ?
C2 Fe C10 C11 -170.1(2) . . . . ?
C3 Fe C10 C11 45.3(5) . . . . ?
C5 Fe C10 C11 115.04(17) . . . . ?
C13 Fe C10 C11 -80.99(18) . . . . ?
C4 Fe C10 C11 74.7(2) . . . . ?
C12 Fe C10 C11 -37.05(17) . . . . ?
C1 Fe C10 C14 -84.14(18) . . . . ?
C2 Fe C10 C14 -51.7(3) . . . . ?
C3 Fe C10 C14 163.7(4) . . . . ?
C5 Fe C10 C14 -126.61(16) . . . . ?
C13 Fe C10 C14 37.36(16) . . . . ?
C4 Fe C10 C14 -167.00(16) . . . . ?
C11 Fe C10 C14 118.3(2) . . . . ?
C12 Fe C10 C14 81.30(17) . . . . ?
C1 Fe C10 C15 35.8(3) . . . . ?
C14 Fe C10 C15 120.0(3) . . . . ?
C2 Fe C10 C15 68.2(4) . . . . ?
C3 Fe C10 C15 -76.4(5) . . . . ?
C5 Fe C10 C15 -6.7(3) . . . . ?
C13 Fe C10 C15 157.3(3) . . . . ?
C4 Fe C10 C15 -47.0(3) . . . . ?
C11 Fe C10 C15 -121.7(3) . . . . ?
C12 Fe C10 C15 -158.7(3) . . . . ?
C14 C10 C11 C12 -0.4(3) . . . . ?
C15 C10 C11 C12 179.4(3) . . . . ?
Fe C10 C11 C12 59.1(2) . . . . ?
C14 C10 C11 Fe -59.48(18) . . . . ?
C15 C10 C11 Fe 120.4(3) . . . . ?
C1 Fe C11 C12 -167.2(2) . . . . ?
C14 Fe C11 C12 -81.57(19) . . . . ?
C10 Fe C11 C12 -120.1(3) . . . . ?
C2 Fe C11 C12 42.4(5) . . . . ?
C3 Fe C11 C12 74.1(2) . . . . ?
C5 Fe C11 C12 158.01(18) . . . . ?
C13 Fe C11 C12 -37.78(18) . . . . ?
C4 Fe C11 C12 114.89(19) . . . . ?
C1 Fe C11 C10 -47.1(3) . . . . ?
C14 Fe C11 C10 38.50(17) . . . . ?
C2 Fe C11 C10 162.5(4) . . . . ?
C3 Fe C11 C10 -165.82(18) . . . . ?
C5 Fe C11 C10 -81.9(2) . . . . ?
C13 Fe C11 C10 82.29(19) . . . . ?
C4 Fe C11 C10 -125.04(18) . . . . ?
C12 Fe C11 C10 120.1(3) . . . . ?
C10 C11 C12 C13 0.4(3) . . . . ?
Fe C11 C12 C13 59.0(2) . . . . ?
C10 C11 C12 Fe -58.65(19) . . . . ?
C1 Fe C12 C11 156.3(4) . . . . ?
C14 Fe C12 C11 81.74(19) . . . . ?
C10 Fe C12 C11 37.36(18) . . . . ?
C2 Fe C12 C11 -167.28(17) . . . . ?
C3 Fe C12 C11 -125.95(19) . . . . ?
C5 Fe C12 C11 -46.7(3) . . . . ?
C13 Fe C12 C11 119.4(3) . . . . ?
C4 Fe C12 C11 -83.0(2) . . . . ?
C1 Fe C12 C13 36.9(6) . . . . ?
C14 Fe C12 C13 -37.65(17) . . . . ?
C10 Fe C12 C13 -82.03(19) . . . . ?
C2 Fe C12 C13 73.3(2) . . . . ?
C3 Fe C12 C13 114.66(18) . . . . ?
C5 Fe C12 C13 -166.1(2) . . . . ?
C4 Fe C12 C13 157.64(17) . . . . ?
C11 Fe C12 C13 -119.4(3) . . . . ?
C11 C12 C13 C14 -0.2(3) . . . . ?
Fe C12 C13 C14 59.01(19) . . . . ?
C11 C12 C13 Fe -59.2(2) . . . . ?
C1 Fe C13 C14 71.8(2) . . . . ?
C10 Fe C13 C14 -37.86(16) . . . . ?
C2 Fe C13 C14 113.78(17) . . . . ?
C3 Fe C13 C14 156.94(16) . . . . ?
C5 Fe C13 C14 37.5(5) . . . . ?
C4 Fe C13 C14 -168.3(2) . . . . ?
C11 Fe C13 C14 -81.77(18) . . . . ?
C12 Fe C13 C14 -119.2(2) . . . . ?
C1 Fe C13 C12 -169.02(17) . . . . ?
C14 Fe C13 C12 119.2(2) . . . . ?
C10 Fe C13 C12 81.31(19) . . . . ?
C2 Fe C13 C12 -127.04(17) . . . . ?
C3 Fe C13 C12 -83.9(2) . . . . ?
C5 Fe C13 C12 156.7(4) . . . . ?
C4 Fe C13 C12 -49.1(3) . . . . ?
C11 Fe C13 C12 37.41(17) . . . . ?
C12 C13 C14 C10 -0.1(3) . . . . ?
Fe C13 C14 C10 59.28(19) . . . . ?
C12 C13 C14 Fe -59.37(19) . . . . ?
C11 C10 C14 C13 0.3(3) . . . . ?
C15 C10 C14 C13 -179.6(3) . . . . ?
Fe C10 C14 C13 -59.64(19) . . . . ?
C11 C10 C14 Fe 59.95(19) . . . . ?
C15 C10 C14 Fe -119.9(3) . . . . ?
C1 Fe C14 C13 -127.32(17) . . . . ?
C10 Fe C14 C13 119.6(2) . . . . ?
C2 Fe C14 C13 -84.4(2) . . . . ?
C3 Fe C14 C13 -50.4(3) . . . . ?
C5 Fe C14 C13 -168.09(17) . . . . ?
C4 Fe C14 C13 161.1(4) . . . . ?
C11 Fe C14 C13 81.43(18) . . . . ?
C12 Fe C14 C13 37.85(17) . . . . ?
C1 Fe C14 C10 113.12(16) . . . . ?
C2 Fe C14 C10 156.08(16) . . . . ?
C3 Fe C14 C10 -169.9(2) . . . . ?
C5 Fe C14 C10 72.35(19) . . . . ?
C13 Fe C14 C10 -119.6(2) . . . . ?
C4 Fe C14 C10 41.5(5) . . . . ?
C11 Fe C14 C10 -38.13(15) . . . . ?
C12 Fe C14 C10 -81.70(17) . . . . ?
C16X O3 C15 O4 50.9(5) . . . . ?
C16 O3 C15 O4 67.2(3) . . . . ?
C16X O3 C15 C10 170.8(4) . . . . ?
C16 O3 C15 C10 -172.9(3) . . . . ?
C18 O4 C15 O3 -56.0(4) . . . . ?
C18X O4 C15 O3 -68.2(4) . . . . ?
C18 O4 C15 C10 -176.8(3) . . . . ?
C18X O4 C15 C10 171.0(4) . . . . ?
C11 C10 C15 O3 -29.0(4) . . . . ?
C14 C10 C15 O3 150.8(3) . . . . ?
Fe C10 C15 O3 61.8(3) . . . . ?
C11 C10 C15 O4 92.2(4) . . . . ?
C14 C10 C15 O4 -88.0(3) . . . . ?
Fe C10 C15 O4 -177.0(2) . . . . ?
C18X C17 C16 C21 -172.0(5) . . . . ?
C18 C17 C16 C21 174.3(4) . . . . ?
C16X C17 C16 C21 38.3(6) . . . . ?
C18X C17 C16 O3 77.1(4) . . . . ?
C18 C17 C16 O3 63.4(4) . . . . ?
C16X C17 C16 O3 -72.6(6) . . . . ?
C15 O3 C16 C17 -73.7(4) . . . . ?
C16X O3 C16 C17 78.5(6) . . . . ?
C15 O3 C16 C21 170.9(3) . . . . ?
C16X O3 C16 C21 -36.9(6) . . . . ?
C15 O4 C18 C22 -86.9(5) . . . . ?
C18X O4 C18 C22 -60.8(7) . . . . ?
C15 O4 C18 C17 40.4(5) . . . . ?
C18X O4 C18 C17 66.6(7) . . . . ?
C18X C17 C18 O4 -73.9(7) . . . . ?
C16 C17 C18 O4 -43.9(5) . . . . ?
C16X C17 C18 O4 -19.7(7) . . . . ?
C18X C17 C18 C22 46.6(7) . . . . ?
C16 C17 C18 C22 76.6(5) . . . . ?
C16X C17 C18 C22 100.8(6) . . . . ?
C15 O3 C16X C21X 96.8(6) . . . . ?
C16 O3 C16X C21X 62.0(7) . . . . ?
C15 O3 C16X C17 -29.4(7) . . . . ?
C16 O3 C16X C17 -64.3(6) . . . . ?
C18X C17 C16X O3 37.3(6) . . . . ?
C16 C17 C16X O3 69.5(6) . . . . ?
C18 C17 C16X O3 13.4(7) . . . . ?
C18X C17 C16X C21X -72.1(8) . . . . ?
C16 C17 C16X C21X -39.9(7) . . . . ?
C18 C17 C16X C21X -96.1(7) . . . . ?
C16 C17 C18X C22X 168.8(6) . . . . ?
C18 C17 C18X C22X -39.3(7) . . . . ?
C16X C17 C18X C22X -176.9(6) . . . . ?
C16 C17 C18X O4 -85.4(5) . . . . ?
C18 C17 C18X O4 66.6(7) . . . . ?
C16X C17 C18X O4 -71.0(6) . . . . ?
C15 O4 C18X C17 83.5(5) . . . . ?
C18 O4 C18X C17 -74.2(7) . . . . ?
C15 O4 C18X C22X -172.7(6) . . . . ?
C18 O4 C18X C22X 29.6(6) . . . . ?
